data_4110013
loop_
_publ_author_name
'Constantinos J. Milios'
'Ross Inglis'
'Alina Vinslava'
'Rashmi Bagai'
'Wolfgang Wernsdorfer'
'Simon Parsons'
'Spyros P. Perlepes'
'George Christou'
'Euan K. Brechin'

_publ_contact_author_address
; 
 School of Chemistry, 
 University of Edinburgh, 
     Joseph Black Building, 
 King's Buildings, 
 West Mains Road, 
 Edinburgh, 
 EH9 3JJ , UK. 
;
_publ_contact_author_email anna.collins@ed.ac.uk
_publ_contact_author_fax '+44 131 000000'
_publ_contact_author_name 'Anna Collins'
_publ_contact_author_phone '+44 131 650 4806'
_publ_section_title
;
 Toward a Magnetostructural Correlation for a Family of Mn6SMMs
;
_journal_name_full 'Journal of the American Chemical Society'
_journal_page_first 12505
_journal_page_last 12511
_journal_paper_doi 10.1021/ja0736616
_journal_volume 129
_journal_year 2007
_chemical_formula_moiety 'C88 H120 Mn6 N6 O24'
_chemical_formula_sum 'C88 H120 Mn6 N6 O24'
_chemical_formula_weight 1974.46
_space_group_IT_number 2
_symmetry_cell_setting triclinic
_symmetry_space_group_name_Hall '-P 1'
_symmetry_space_group_name_H-M 'P -1'
_atom_sites_solution_hydrogens geom
_atom_sites_solution_primary direct
_audit_creation_date 07-01-18
_audit_creation_method CRYSTALS_ver_12.84
_cell_angle_alpha 75.593(2)
_cell_angle_beta 78.672(2)
_cell_angle_gamma 68.389(2)
_cell_formula_units_Z 1
_cell_length_a 12.7121(4)
_cell_length_b 13.1980(4)
_cell_length_c 15.2785(5)
_cell_measurement_reflns_used 6935
_cell_measurement_temperature 150
_cell_measurement_theta_max 27
_cell_measurement_theta_min 2
_cell_volume 2292.53(13)
_computing_cell_refinement 'SAINT (Siemens ,1995)'
_computing_data_collection 'SMART (Siemens, 1993)'
_computing_data_reduction 'SAINT (Siemens ,1995)'
_computing_molecular_graphics 'CAMERON (Watkin et al., 1996)'
_computing_publication_material 'CRYSTALS (Betteridge et al., 2003)'
_computing_structure_refinement 'CRYSTALS (Betteridge et al., 2003)'
_computing_structure_solution 'SIR92 (Altomare et al., 1994)'
_diffrn_ambient_temperature 150
_diffrn_measured_fraction_theta_full 0.995
_diffrn_measured_fraction_theta_max 0.914
_diffrn_measurement_device_type 'Bruker SMART'
_diffrn_measurement_method \w
_diffrn_radiation_monochromator graphite
_diffrn_radiation_type 'Mo K\a'
_diffrn_radiation_wavelength 0.71073
_diffrn_reflns_av_R_equivalents 0.040
_diffrn_reflns_limit_h_max 17
_diffrn_reflns_limit_h_min -18
_diffrn_reflns_limit_k_max 18
_diffrn_reflns_limit_k_min -18
_diffrn_reflns_limit_l_max 21
_diffrn_reflns_limit_l_min -21
_diffrn_reflns_number 48307
_diffrn_reflns_theta_full 27.780
_diffrn_reflns_theta_max 30.528
_diffrn_reflns_theta_min 1.385
_diffrn_standards_number 0
_exptl_absorpt_coefficient_mu 0.877
_exptl_absorpt_correction_T_max 0.97
_exptl_absorpt_correction_T_min 0.80
_exptl_absorpt_correction_type multi-scan
_exptl_absorpt_process_details 'SADABS (Siemens, 1996)'
_exptl_crystal_colour brown
_exptl_crystal_density_diffrn 1.421
_exptl_crystal_description plate
_exptl_crystal_F_000 1018.000
_exptl_crystal_size_max 0.32
_exptl_crystal_size_mid 0.26
_exptl_crystal_size_min 0.04
_refine_diff_density_max 0.88
_refine_diff_density_min -0.94
_refine_ls_extinction_method none
_refine_ls_goodness_of_fit_ref 0.8630
_refine_ls_hydrogen_treatment constr
_refine_ls_matrix_type full
_refine_ls_number_parameters 595
_refine_ls_number_reflns 12774
_refine_ls_number_restraints 0
_refine_ls_R_factor_all 0.0700
_refine_ls_R_factor_gt 0.0426
_refine_ls_shift/su_max 0.007113
_refine_ls_structure_factor_coef Fsqd
_refine_ls_weighting_details
;
 Method= Modified Sheldrick 
 w=1/[\s^2^(F^2^) + ( 0.03P)^2^ + 0.00P] 
 ,where P=(max(Fo^2^,0) + 2Fc^2^)/3 
;
_refine_ls_weighting_scheme calc
_refine_ls_wR_factor_all 0.0995
_refine_ls_wR_factor_gt 0.0923
_refine_ls_wR_factor_ref 0.0995
_reflns_limit_h_max 18
_reflns_limit_h_min -17
_reflns_limit_k_max 18
_reflns_limit_k_min -17
_reflns_limit_l_max 21
_reflns_limit_l_min 0
_reflns_number_gt 8631
_reflns_number_total 12813
_reflns_threshold_expression I>2.0\s(I)
_oxford_diffrn_Wilson_B_factor 1.44
_oxford_diffrn_Wilson_scale 5.14
_oxford_refine_ls_scale 0.4604(4)
_oxford_structure_analysis_title 'eb6170 in P-1'
_cod_data_source_file ja0736616si20070712_055335_09.cif
_cod_data_source_block eb6170
_cod_original_sg_symbol_H-M 'P -1 '
_cod_database_code 4110013

loop_
_symmetry_equiv_pos_as_xyz
x,y,z
-x,-y,-z

loop_
_atom_site_label
_atom_site_type_symbol
_atom_site_fract_x
_atom_site_fract_y
_atom_site_fract_z
_atom_site_U_iso_or_equiv
_atom_site_occupancy
_atom_site_adp_type
_atom_site_refinement_flags_posn
Mn1 Mn 0.00957(3) 0.58756(3) 0.90684(2) 0.0169 1.0000 Uani .
Mn2 Mn -0.02653(3) 0.37218(3) 0.86296(2) 0.0180 1.0000 Uani .
Mn3 Mn 0.20991(3) 0.42278(3) 0.78695(2) 0.0198 1.0000 Uani .
O4 O 0.06183(12) 0.46416(11) 0.84975(9) 0.0186 1.0000 Uani .
O5 O -0.02249(12) 0.69582(11) 0.98161(10) 0.0198 1.0000 Uani .
C6 C -0.01201(18) 0.79634(17) 0.94192(15) 0.0208 1.0000 Uani .
C7 C -0.08940(19) 0.89031(18) 0.97355(16) 0.0253 1.0000 Uani .
C8 C -0.0852(2) 0.99511(18) 0.93466(17) 0.0290 1.0000 Uani .
C9 C -0.0034(2) 1.00909(19) 0.86288(17) 0.0299 1.0000 Uani .
C10 C 0.0754(2) 0.91731(19) 0.83330(17) 0.0305 1.0000 Uani .
C11 C 0.07572(18) 0.80873(18) 0.87185(16) 0.0236 1.0000 Uani .
C12 C 0.16924(19) 0.71350(19) 0.84281(16) 0.0256 1.0000 Uani .
N13 N 0.15410(15) 0.61902(15) 0.85249(12) 0.0215 1.0000 Uani .
O14 O 0.24565(12) 0.53089(12) 0.82975(11) 0.0236 1.0000 Uani .
C15 C 0.2839(2) 0.7261(2) 0.8050(2) 0.0422 1.0000 Uani .
C16 C 0.3344(3) 0.7530(3) 0.8733(3) 0.0631 1.0000 Uani .
O17 O 0.35607(13) 0.37531(13) 0.72464(11) 0.0282 1.0000 Uani .
C18 C 0.37751(19) 0.34448(19) 0.64487(16) 0.0273 1.0000 Uani .
C19 C 0.4650(2) 0.3707(2) 0.58204(18) 0.0357 1.0000 Uani .
C20 C 0.4930(3) 0.3395(3) 0.4992(2) 0.0496 1.0000 Uani .
C21 C 0.4382(3) 0.2793(3) 0.4760(2) 0.0666 1.0000 Uani .
C22 C 0.3533(3) 0.2506(3) 0.5376(2) 0.0554 1.0000 Uani .
C23 C 0.3203(2) 0.2831(2) 0.62180(17) 0.0326 1.0000 Uani .
C24 C 0.22939(19) 0.2496(2) 0.68396(16) 0.0286 1.0000 Uani .
N25 N 0.17548(15) 0.30376(15) 0.74856(12) 0.0211 1.0000 Uani .
O26 O 0.09614(12) 0.26342(12) 0.80686(10) 0.0224 1.0000 Uani .
C27 C 0.2004(2) 0.1506(2) 0.6755(2) 0.0435 1.0000 Uani .
C28 C 0.2800(10) 0.0629(9) 0.6771(8) 0.0570 0.2957 Uani .
C29 C 0.0946(3) 0.1785(3) 0.6351(3) 0.0430 0.7043 Uani .
O30 O -0.12025(12) 0.28672(12) 0.88120(11) 0.0230 1.0000 Uani .
C31 C -0.22862(18) 0.33367(18) 0.86395(15) 0.0234 1.0000 Uani .
C32 C -0.2742(2) 0.2754(2) 0.82531(18) 0.0327 1.0000 Uani .
C33 C -0.3841(2) 0.3193(2) 0.8033(2) 0.0396 1.0000 Uani .
C34 C -0.4541(2) 0.4230(2) 0.8210(2) 0.0394 1.0000 Uani .
C35 C -0.41226(19) 0.4806(2) 0.86143(18) 0.0321 1.0000 Uani .
C36 C -0.29966(18) 0.43867(18) 0.88408(16) 0.0239 1.0000 Uani .
C37 C -0.26097(18) 0.50384(17) 0.92754(15) 0.0212 1.0000 Uani .
N38 N -0.15258(14) 0.48211(14) 0.92553(12) 0.0183 1.0000 Uani .
O39 O -0.11733(12) 0.53942(12) 0.97303(9) 0.0186 1.0000 Uani .
C40 C -0.34589(18) 0.59763(18) 0.96928(16) 0.0262 1.0000 Uani .
C41 C -0.3619(2) 0.7067(2) 0.9012(2) 0.0385 1.0000 Uani .
O42 O -0.09065(13) 0.71101(13) 0.81111(11) 0.0269 1.0000 Uani .
C43 C -0.10550(18) 0.73694(18) 0.72815(16) 0.0240 1.0000 Uani .
O44 O -0.06639(14) 0.67081(13) 0.67324(11) 0.0308 1.0000 Uani .
C45 C -0.1748(2) 0.85699(19) 0.69088(15) 0.0277 1.0000 Uani .
C46 C -0.2673(3) 0.8582(2) 0.6387(2) 0.0503 1.0000 Uani .
C47 C -0.3346(3) 0.9788(3) 0.5978(3) 0.0702 1.0000 Uani .
C48 C -0.3901(3) 1.0441(3) 0.6749(2) 0.0620 1.0000 Uani .
C49 C -0.2970(3) 1.0443(2) 0.72470(18) 0.0409 1.0000 Uani .
C50 C -0.2300(2) 0.92470(19) 0.76570(16) 0.0309 1.0000 Uani .
C51 C -0.0941(3) 0.9115(2) 0.62391(18) 0.0441 1.0000 Uani .
C52 C -0.1612(3) 1.0315(2) 0.5831(2) 0.0619 1.0000 Uani .
C53 C -0.2540(4) 1.0311(3) 0.5323(2) 0.0887 1.0000 Uani .
C54 C -0.2164(3) 1.0974(2) 0.65949(19) 0.0528 1.0000 Uani .
O55 O 0.15174(14) 0.54645(13) 0.66338(11) 0.0299 1.0000 Uani .
C56 C 0.2082(3) 0.6254(3) 0.6198(2) 0.0490 1.0000 Uani .
C57 C 0.2039(4) 0.6563(3) 0.5212(2) 0.0799 1.0000 Uani .
O58 O -0.09020(14) 0.47001(13) 0.73121(11) 0.0295 1.0000 Uani .
C59 C -0.1287(3) 0.4511(3) 0.6567(2) 0.0556 1.0000 Uani .
C60 C -0.2401(7) 0.5334(6) 0.6376(5) 0.0779 0.5078 Uani .
C61 C -0.0572(8) 0.4846(7) 0.5658(4) 0.0858 0.4922 Uani .
O62 O 0.26849(15) 0.27922(13) 0.91082(12) 0.0332 1.0000 Uani .
C63 C 0.3422(4) 0.1687(3) 0.9075(4) 0.1123 1.0000 Uani .
C64 C 0.3823(10) 0.1088(10) 0.8689(7) 0.0438 0.2610 Uani .
C65 C 0.4131(8) 0.0904(7) 0.9553(6) 0.0637 0.3940 Uani .
C66 C 0.4468(8) 0.1520(8) 0.8812(8) 0.0618 0.3450 Uani .
H71 H -0.1429 0.8826 1.0209 0.0296 1.0000 Uiso R
H81 H -0.1382 1.0560 0.9577 0.0342 1.0000 Uiso R
H91 H 0.0009 1.0793 0.8364 0.0367 1.0000 Uiso R
H101 H 0.1292 0.9267 0.7861 0.0370 1.0000 Uiso R
H151 H 0.2809 0.7801 0.7451 0.0526 1.0000 Uiso R
H152 H 0.3380 0.6626 0.7829 0.0525 1.0000 Uiso R
H161 H 0.4094 0.7608 0.8445 0.0989 1.0000 Uiso R
H162 H 0.2818 0.8207 0.8968 0.0994 1.0000 Uiso R
H163 H 0.3496 0.6856 0.9252 0.0990 1.0000 Uiso R
H191 H 0.5030 0.4084 0.5984 0.0400 1.0000 Uiso R
H201 H 0.5504 0.3585 0.4581 0.0569 1.0000 Uiso R
H211 H 0.4570 0.2588 0.4195 0.0840 1.0000 Uiso R
H221 H 0.3153 0.2101 0.5225 0.0722 1.0000 Uiso R
H281 H 0.2597 0.0128 0.6548 0.0999 0.2957 Uiso R
H282 H 0.2954 0.0334 0.7382 0.0998 0.2957 Uiso R
H283 H 0.3450 0.0758 0.6410 0.0999 0.2957 Uiso R
H291 H 0.0801 0.1144 0.6342 0.0694 0.7043 Uiso R
H292 H 0.0323 0.2237 0.6684 0.0692 0.7043 Uiso R
H293 H 0.1035 0.2168 0.5745 0.0694 0.7043 Uiso R
H321 H -0.2287 0.2075 0.8129 0.0405 1.0000 Uiso R
H331 H -0.4128 0.2815 0.7749 0.0500 1.0000 Uiso R
H341 H -0.5277 0.4530 0.8054 0.0497 1.0000 Uiso R
H351 H -0.4598 0.5502 0.8737 0.0392 1.0000 Uiso R
H401 H -0.3219 0.6008 1.0226 0.0333 1.0000 Uiso R
H402 H -0.4177 0.5852 0.9861 0.0327 1.0000 Uiso R
H411 H -0.4196 0.7649 0.9258 0.0560 1.0000 Uiso R
H412 H -0.2935 0.7246 0.8859 0.0556 1.0000 Uiso R
H413 H -0.3825 0.7028 0.8448 0.0556 1.0000 Uiso R
H461 H -0.3177 0.8236 0.6800 0.0593 1.0000 Uiso R
H462 H -0.2311 0.8187 0.5905 0.0594 1.0000 Uiso R
H471 H -0.3958 0.9784 0.5675 0.0822 1.0000 Uiso R
H481 H -0.4312 1.1201 0.6468 0.0676 1.0000 Uiso R
H482 H -0.4433 1.0094 0.7167 0.0679 1.0000 Uiso R
H491 H -0.3324 1.0869 0.7719 0.0455 1.0000 Uiso R
H501 H -0.1732 0.9251 0.8004 0.0356 1.0000 Uiso R
H502 H -0.2818 0.8920 0.8078 0.0366 1.0000 Uiso R
H511 H -0.0329 0.9086 0.6555 0.0505 1.0000 Uiso R
H512 H -0.0613 0.8711 0.5745 0.0499 1.0000 Uiso R
H521 H -0.1089 1.0644 0.5404 0.0657 1.0000 Uiso R
H531 H -0.2986 1.1059 0.5055 0.0911 1.0000 Uiso R
H532 H -0.2193 0.9898 0.4837 0.0912 1.0000 Uiso R
H541 H -0.1574 1.0981 0.6914 0.0596 1.0000 Uiso R
H542 H -0.2632 1.1732 0.6338 0.0588 1.0000 Uiso R
H551 H 0.0843 0.5751 0.6684 0.0420 1.0000 Uiso R
H561 H 0.1744 0.6988 0.6437 0.0568 1.0000 Uiso R
H562 H 0.2876 0.5922 0.6329 0.0577 1.0000 Uiso R
H571 H 0.2448 0.7115 0.4972 0.1239 1.0000 Uiso R
H572 H 0.1226 0.6893 0.5104 0.1231 1.0000 Uiso R
H573 H 0.2408 0.5861 0.4974 0.1247 1.0000 Uiso R
H581 H -0.0751 0.5261 0.7156 0.0466 1.0000 Uiso R
H591 H -0.1300 0.3746 0.6692 0.0745 1.0000 Uiso R
H601 H -0.2666 0.5177 0.5894 0.1248 0.5078 Uiso R
H602 H -0.2939 0.5319 0.6902 0.1250 0.5078 Uiso R
H603 H -0.2339 0.6044 0.6190 0.1250 0.5078 Uiso R
H611 H -0.0916 0.4820 0.5161 0.1510 0.4922 Uiso R
H612 H -0.0570 0.5585 0.5617 0.1507 0.4922 Uiso R
H613 H 0.0174 0.4332 0.5662 0.1510 0.4922 Uiso R
H641 H 0.3678 0.0720 0.8276 0.0479 0.2610 Uiso R
H651 H 0.4272 0.0434 1.0141 0.0741 0.3940 Uiso R
H661 H 0.5003 0.1902 0.8544 0.0690 0.3450 Uiso R
H58 H 0.2148 0.2803 0.9528 0.0541 1.0000 Uiso R

loop_
_atom_site_aniso_label
_atom_site_aniso_U_11
_atom_site_aniso_U_22
_atom_site_aniso_U_33
_atom_site_aniso_U_23
_atom_site_aniso_U_13
_atom_site_aniso_U_12
Mn1 0.01595(15) 0.01404(16) 0.02143(16) -0.00417(12) -0.00372(12) -0.00460(12)
Mn2 0.01524(15) 0.01598(16) 0.02421(17) -0.00645(12) -0.00325(12) -0.00463(12)
Mn3 0.01553(15) 0.01718(17) 0.02745(18) -0.00736(13) -0.00197(13) -0.00452(13)
O4 0.0170(7) 0.0173(7) 0.0230(7) -0.0055(6) -0.0030(6) -0.0060(6)
O5 0.0204(7) 0.0154(7) 0.0236(8) -0.0038(6) -0.0053(6) -0.0046(6)
C6 0.0228(11) 0.0161(10) 0.0257(11) -0.0050(8) -0.0091(9) -0.0051(9)
C7 0.0266(12) 0.0207(11) 0.0288(12) -0.0070(9) -0.0044(9) -0.0063(9)
C8 0.0336(13) 0.0154(11) 0.0368(13) -0.0081(9) -0.0089(10) -0.0027(10)
C9 0.0351(13) 0.0166(11) 0.0396(14) -0.0041(10) -0.0067(11) -0.0104(10)
C10 0.0292(13) 0.0232(12) 0.0398(14) -0.0065(10) 0.0005(11) -0.0115(10)
C11 0.0218(11) 0.0173(11) 0.0339(12) -0.0069(9) -0.0037(9) -0.0075(9)
C12 0.0209(11) 0.0234(12) 0.0345(13) -0.0074(10) -0.0009(9) -0.0098(9)
N13 0.0162(8) 0.0190(9) 0.0286(10) -0.0072(7) -0.0023(7) -0.0036(7)
O14 0.0156(7) 0.0187(8) 0.0367(9) -0.0104(7) -0.0013(6) -0.0036(6)
C15 0.0259(13) 0.0286(14) 0.075(2) -0.0194(14) 0.0086(13) -0.0136(11)
C16 0.0328(16) 0.056(2) 0.107(3) -0.026(2) -0.0128(18) -0.0139(15)
O17 0.0169(7) 0.0284(9) 0.0412(10) -0.0140(7) 0.0002(7) -0.0068(7)
C18 0.0207(11) 0.0223(12) 0.0347(13) -0.0082(10) 0.0003(9) -0.0026(9)
C19 0.0283(13) 0.0296(14) 0.0442(15) -0.0077(11) 0.0055(11) -0.0086(11)
C20 0.0414(17) 0.060(2) 0.0423(17) -0.0091(15) 0.0134(13) -0.0211(15)
C21 0.064(2) 0.106(3) 0.0435(18) -0.0366(19) 0.0230(16) -0.045(2)
C22 0.0500(18) 0.088(3) 0.0464(18) -0.0384(17) 0.0140(14) -0.0369(18)
C23 0.0269(12) 0.0394(15) 0.0316(13) -0.0133(11) 0.0021(10) -0.0101(11)
C24 0.0238(11) 0.0353(14) 0.0314(12) -0.0160(10) 0.0001(9) -0.0109(10)
N25 0.0165(8) 0.0202(9) 0.0253(9) -0.0046(7) -0.0014(7) -0.0051(7)
O26 0.0198(7) 0.0196(8) 0.0281(8) -0.0076(6) 0.0011(6) -0.0070(6)
C27 0.0342(14) 0.0479(17) 0.0640(19) -0.0406(15) 0.0107(13) -0.0204(13)
C28 0.072(8) 0.060(7) 0.068(7) -0.046(6) 0.020(6) -0.047(6)
C29 0.040(2) 0.051(3) 0.051(2) -0.026(2) 0.0010(18) -0.022(2)
O30 0.0172(7) 0.0179(8) 0.0355(9) -0.0062(6) -0.0058(6) -0.0057(6)
C31 0.0179(10) 0.0208(11) 0.0333(12) -0.0069(9) -0.0059(9) -0.0061(9)
C32 0.0268(12) 0.0229(12) 0.0524(16) -0.0153(11) -0.0117(11) -0.0042(10)
C33 0.0286(13) 0.0324(14) 0.0674(19) -0.0204(13) -0.0193(13) -0.0071(11)
C34 0.0214(12) 0.0369(15) 0.0667(19) -0.0214(13) -0.0148(12) -0.0052(11)
C35 0.0184(11) 0.0268(13) 0.0540(16) -0.0155(11) -0.0095(11) -0.0032(10)
C36 0.0171(10) 0.0222(11) 0.0347(12) -0.0079(9) -0.0052(9) -0.0066(9)
C37 0.0188(10) 0.0195(11) 0.0263(11) -0.0047(9) -0.0034(8) -0.0071(9)
N38 0.0171(8) 0.0177(9) 0.0231(9) -0.0055(7) -0.0043(7) -0.0074(7)
O39 0.0172(7) 0.0203(8) 0.0223(7) -0.0068(6) -0.0041(6) -0.0082(6)
C40 0.0175(10) 0.0261(12) 0.0380(13) -0.0140(10) -0.0033(9) -0.0055(9)
C41 0.0267(13) 0.0251(13) 0.0606(18) -0.0097(12) -0.0085(12) -0.0025(11)
O42 0.0256(8) 0.0238(8) 0.0290(9) 0.0004(7) -0.0098(7) -0.0058(7)
C43 0.0201(11) 0.0214(11) 0.0300(12) 0.0003(9) -0.0070(9) -0.0076(9)
O44 0.0328(9) 0.0228(9) 0.0327(9) -0.0056(7) -0.0074(7) -0.0029(7)
C45 0.0341(13) 0.0204(11) 0.0262(12) -0.0016(9) -0.0126(10) -0.0038(10)
C46 0.0562(19) 0.0305(15) 0.064(2) -0.0162(14) -0.0405(16) 0.0064(13)
C47 0.085(3) 0.0372(18) 0.082(3) -0.0202(18) -0.064(2) 0.0192(17)
C48 0.059(2) 0.0322(16) 0.080(2) -0.0124(16) -0.0347(18) 0.0169(15)
C49 0.0580(18) 0.0212(13) 0.0352(14) -0.0066(11) -0.0110(13) -0.0002(12)
C50 0.0405(14) 0.0230(12) 0.0277(12) -0.0031(10) -0.0071(10) -0.0083(11)
C51 0.0623(19) 0.0273(14) 0.0336(14) -0.0016(11) 0.0069(13) -0.0137(13)
C52 0.104(3) 0.0256(15) 0.0351(16) 0.0013(12) 0.0090(17) -0.0115(17)
C53 0.160(4) 0.0323(18) 0.0359(18) -0.0020(14) -0.038(2) 0.021(2)
C54 0.088(2) 0.0213(14) 0.0400(16) 0.0003(12) -0.0062(16) -0.0123(15)
O55 0.0243(8) 0.0257(9) 0.0345(9) -0.0005(7) -0.0015(7) -0.0069(7)
C56 0.0445(17) 0.0467(18) 0.0521(18) 0.0030(14) -0.0032(14) -0.0205(15)
C57 0.108(3) 0.090(3) 0.050(2) 0.018(2) -0.019(2) -0.058(3)
O58 0.0377(10) 0.0269(9) 0.0295(9) -0.0027(7) -0.0139(7) -0.0140(8)
C59 0.083(2) 0.070(2) 0.0354(16) -0.0082(15) -0.0173(16) -0.047(2)
C60 0.098(6) 0.062(5) 0.089(6) 0.000(4) -0.063(5) -0.029(4)
C61 0.162(9) 0.113(7) 0.031(3) -0.015(4) -0.001(4) -0.105(7)
O62 0.0393(10) 0.0243(9) 0.0369(10) -0.0049(7) -0.0147(8) -0.0072(8)
C63 0.053(3) 0.032(2) 0.206(6) 0.011(3) -0.013(3) 0.0159(18)
C64 0.037(6) 0.041(7) 0.039(6) -0.014(5) -0.015(5) 0.013(5)
C65 0.083(7) 0.038(5) 0.065(6) 0.001(4) -0.044(5) -0.003(4)
C66 0.029(5) 0.050(6) 0.096(8) -0.010(6) 0.008(5) -0.011(4)

loop_
_atom_type_symbol
_atom_type_scat_dispersion_real
_atom_type_scat_dispersion_imag
_atom_type_scat_Cromer_Mann_a1
_atom_type_scat_Cromer_Mann_b1
_atom_type_scat_Cromer_Mann_a2
_atom_type_scat_Cromer_Mann_b2
_atom_type_scat_Cromer_Mann_a3
_atom_type_scat_Cromer_Mann_b3
_atom_type_scat_Cromer_Mann_a4
_atom_type_scat_Cromer_Mann_b4
_atom_type_scat_Cromer_Mann_c
_atom_type_scat_source
C 0.0033 0.0016 2.3100 20.8439 1.0200 10.2075 1.5886 0.5687 0.8650 51.6512 0.2156 'International Tables Vol C 4.2.6.8 and 6.1.1.4'
H 0.0000 0.0000 0.4930 10.5109 0.3229 26.1257 0.1402 3.1424 0.0408 57.7998 0.0030 'International Tables Vol C 4.2.6.8 and 6.1.1.4'
N 0.0061 0.0033 12.2126 0.0057 3.1322 9.8933 2.0125 28.9975 1.1663 0.5826 -11.5290 'International Tables Vol C 4.2.6.8 and 6.1.1.4'
O 0.0106 0.0060 3.0485 13.2771 2.2868 5.7011 1.5463 0.3239 0.8670 32.9089 0.2508 'International Tables Vol C 4.2.6.8 and 6.1.1.4'
Mn 0.3368 0.7283 11.2819 5.3409 7.3573 0.3432 3.0193 17.8674 2.2441 83.7543 1.0896 'International Tables Vol C 4.2.6.8 and 6.1.1.4'

loop_
_geom_angle_atom_site_label_1
_geom_angle_site_symmetry_1
_geom_angle_atom_site_label_2
_geom_angle_atom_site_label_3
_geom_angle_site_symmetry_3
_geom_angle
_geom_angle_publ_flag
O39 2_567 Mn1 Mn1 2_567 37.25(3) yes
O39 2_567 Mn1 Mn2 . 87.18(3) yes
Mn1 2_567 Mn1 Mn2 . 70.284(12) yes
O39 2_567 Mn1 Mn3 . 80.50(3) yes
Mn1 2_567 Mn1 Mn3 . 99.622(14) yes
Mn2 . Mn1 Mn3 . 59.517(10) yes
O39 2_567 Mn1 O4 . 84.54(5) yes
Mn1 2_567 Mn1 O4 . 85.63(4) yes
Mn2 . Mn1 O4 . 29.56(4) yes
Mn3 . Mn1 O4 . 30.04(4) yes
O39 2_567 Mn1 O5 . 84.41(5) yes
Mn1 2_567 Mn1 O5 . 86.86(4) yes
Mn2 . Mn1 O5 . 151.37(4) yes
Mn3 . Mn1 O5 . 144.58(4) yes
O4 . Mn1 O5 . 168.75(6) yes
O39 2_567 Mn1 N13 . 85.89(6) yes
Mn1 2_567 Mn1 N13 . 123.13(5) yes
Mn2 . Mn1 N13 . 118.17(5) yes
Mn3 . Mn1 N13 . 58.73(5) yes
O4 . Mn1 N13 . 88.61(7) yes
O39 2_567 Mn1 O39 . 85.56(5) yes
Mn1 2_567 Mn1 O39 . 48.31(4) yes
Mn2 . Mn1 O39 . 60.33(4) yes
Mn3 . Mn1 O39 . 118.61(4) yes
O4 . Mn1 O39 . 89.54(6) yes
O39 2_567 Mn1 O42 . 173.85(6) yes
Mn1 2_567 Mn1 O42 . 141.79(5) yes
Mn2 . Mn1 O42 . 97.87(4) yes
Mn3 . Mn1 O42 . 105.06(4) yes
O4 . Mn1 O42 . 101.58(6) yes
O5 . Mn1 N13 . 88.49(7) yes
O5 . Mn1 O39 . 91.71(6) yes
N13 . Mn1 O39 . 171.39(7) yes
O5 . Mn1 O42 . 89.49(6) yes
N13 . Mn1 O42 . 94.74(7) yes
O39 . Mn1 O42 . 93.87(6) yes
O5 2_567 Mn2 Mn1 . 78.07(3) yes
O5 2_567 Mn2 Mn3 . 92.97(4) yes
Mn1 . Mn2 Mn3 . 59.939(10) yes
O5 2_567 Mn2 O4 . 86.26(6) yes
Mn1 . Mn2 O4 . 29.41(4) yes
Mn3 . Mn2 O4 . 30.61(4) yes
O5 2_567 Mn2 O26 . 98.06(6) yes
Mn1 . Mn2 O26 . 121.33(5) yes
Mn3 . Mn2 O26 . 61.90(4) yes
O4 . Mn2 O26 . 92.42(6) yes
O5 2_567 Mn2 O30 . 92.32(6) yes
Mn1 . Mn2 O30 . 146.96(5) yes
Mn3 . Mn2 O30 . 152.96(5) yes
O4 . Mn2 O30 . 176.36(7) yes
O26 . Mn2 O30 . 91.10(6) yes
O5 2_567 Mn2 N38 . 79.96(6) yes
Mn1 . Mn2 N38 . 58.73(5) yes
Mn3 . Mn2 N38 . 118.41(5) yes
O4 . Mn2 N38 . 87.83(6) yes
O26 . Mn2 N38 . 178.00(7) yes
O5 2_567 Mn2 O58 . 167.29(5) yes
Mn1 . Mn2 O58 . 91.38(4) yes
Mn3 . Mn2 O58 . 87.73(4) yes
O4 . Mn2 O58 . 87.93(6) yes
O26 . Mn2 O58 . 93.47(6) yes
O30 . Mn2 N38 . 88.63(7) yes
O30 . Mn2 O58 . 92.79(6) yes
N38 . Mn2 O58 . 88.53(7) yes
Mn2 . Mn3 Mn1 . 60.544(10) yes
Mn2 . Mn3 O4 . 30.67(4) yes
Mn1 . Mn3 O4 . 29.95(4) yes
Mn2 . Mn3 O14 . 120.99(4) yes
Mn1 . Mn3 O14 . 61.45(4) yes
O4 . Mn3 O14 . 91.15(6) yes
Mn2 . Mn3 O17 . 146.64(5) yes
Mn1 . Mn3 O17 . 152.67(5) yes
O4 . Mn3 O17 . 177.29(7) yes
O14 . Mn3 O17 . 91.38(6) yes
Mn2 . Mn3 N25 . 58.54(5) yes
Mn1 . Mn3 N25 . 118.61(5) yes
O4 . Mn3 N25 . 88.74(6) yes
O14 . Mn3 N25 . 176.82(7) yes
O17 . Mn3 N25 . 88.69(7) yes
Mn2 . Mn3 O55 . 97.62(4) yes
Mn1 . Mn3 O55 . 88.00(4) yes
O4 . Mn3 O55 . 91.60(6) yes
O14 . Mn3 O55 . 90.34(6) yes
O17 . Mn3 O55 . 89.37(7) yes
Mn2 . Mn3 O62 . 79.91(4) yes
Mn1 . Mn3 O62 . 95.23(4) yes
O4 . Mn3 O62 . 88.85(6) yes
O14 . Mn3 O62 . 95.40(6) yes
O17 . Mn3 O62 . 89.92(7) yes
N25 . Mn3 O55 . 92.84(7) yes
N25 . Mn3 O62 . 81.42(7) yes
O55 . Mn3 O62 . 174.23(6) yes
Mn2 . O4 Mn3 . 118.72(7) yes
Mn2 . O4 Mn1 . 121.04(7) yes
Mn3 . O4 Mn1 . 120.01(7) yes
Mn2 2_567 O5 Mn1 . 117.63(6) yes
Mn2 2_567 O5 C6 . 114.64(12) yes
Mn1 . O5 C6 . 118.78(13) yes
O5 . C6 C7 . 118.45(19) yes
O5 . C6 C11 . 122.44(19) yes
C7 . C6 C11 . 119.1(2) yes
C6 . C7 C8 . 121.3(2) yes
C6 . C7 H71 . 119.7 no
C8 . C7 H71 . 119.0 no
C7 . C8 C9 . 120.2(2) yes
C7 . C8 H81 . 119.0 no
C9 . C8 H81 . 120.9 no
C8 . C9 C10 . 119.1(2) yes
C8 . C9 H91 . 121.1 no
C10 . C9 H91 . 119.8 no
C9 . C10 C11 . 122.8(2) yes
C9 . C10 H101 . 118.9 no
C11 . C10 H101 . 118.3 no
C6 . C11 C10 . 117.4(2) yes
C6 . C11 C12 . 122.7(2) yes
C10 . C11 C12 . 119.8(2) yes
C11 . C12 N13 . 120.15(19) yes
C11 . C12 C15 . 119.03(19) yes
N13 . C12 C15 . 120.8(2) yes
Mn1 . N13 C12 . 125.38(15) yes
Mn1 . N13 O14 . 116.45(12) yes
C12 . N13 O14 . 118.01(17) yes
N13 . O14 Mn3 . 115.44(12) yes
C12 . C15 C16 . 111.8(2) yes
C12 . C15 H151 . 112.2 no
C16 . C15 H151 . 112.7 no
C12 . C15 H152 . 113.8 no
C16 . C15 H152 . 108.9 no
H151 . C15 H152 . 96.7 no
C15 . C16 H161 . 108.1 no
C15 . C16 H162 . 111.9 no
H161 . C16 H162 . 112.3 no
C15 . C16 H163 . 106.4 no
H161 . C16 H163 . 107.9 no
H162 . C16 H163 . 110.1 no
Mn3 . O17 C18 . 123.55(14) yes
O17 . C18 C19 . 118.0(2) yes
O17 . C18 C23 . 123.2(2) yes
C19 . C18 C23 . 118.7(2) yes
C18 . C19 C20 . 121.0(3) yes
C18 . C19 H191 . 118.0 no
C20 . C19 H191 . 121.0 no
C19 . C20 C21 . 120.9(3) yes
C19 . C20 H201 . 119.8 no
C21 . C20 H201 . 119.3 no
C20 . C21 C22 . 119.1(3) yes
C20 . C21 H211 . 120.6 no
C22 . C21 H211 . 120.3 no
C21 . C22 C23 . 121.9(3) yes
C21 . C22 H221 . 119.9 no
C23 . C22 H221 . 118.2 no
C18 . C23 C22 . 118.4(2) yes
C18 . C23 C24 . 122.6(2) yes
C22 . C23 C24 . 119.0(2) yes
C23 . C24 N25 . 119.2(2) yes
C23 . C24 C27 . 121.2(2) yes
N25 . C24 C27 . 119.6(2) yes
Mn3 . N25 C24 . 128.19(16) yes
Mn3 . N25 O26 . 115.42(12) yes
C24 . N25 O26 . 115.58(18) yes
N25 . O26 Mn2 . 114.78(11) yes
C24 . C27 C28 . 115.7(5) yes
C24 . C27 C29 . 115.3(3) yes
C28 . C27 C29 . 125.3(5) yes
C27 . C28 H281 . 109.4 no
C27 . C28 H282 . 108.0 no
H281 . C28 H282 . 109.8 no
C27 . C28 H283 . 109.8 no
H281 . C28 H283 . 110.0 no
H282 . C28 H283 . 109.8 no
C27 . C29 H291 . 111.0 no
C27 . C29 H292 . 110.4 no
H291 . C29 H292 . 108.9 no
C27 . C29 H293 . 108.3 no
H291 . C29 H293 . 108.5 no
H292 . C29 H293 . 109.7 no
Mn2 . O30 C31 . 120.75(13) yes
O30 . C31 C32 . 118.17(19) yes
O30 . C31 C36 . 123.03(19) yes
C32 . C31 C36 . 118.8(2) yes
C31 . C32 C33 . 121.7(2) yes
C31 . C32 H321 . 118.8 no
C33 . C32 H321 . 119.4 no
C32 . C33 C34 . 120.1(2) yes
C32 . C33 H331 . 121.3 no
C34 . C33 H331 . 118.6 no
C33 . C34 C35 . 119.2(2) yes
C33 . C34 H341 . 120.1 no
C35 . C34 H341 . 120.7 no
C34 . C35 C36 . 122.2(2) yes
C34 . C35 H351 . 119.0 no
C36 . C35 H351 . 118.8 no
C31 . C36 C35 . 117.9(2) yes
C31 . C36 C37 . 122.73(19) yes
C35 . C36 C37 . 119.4(2) yes
C36 . C37 N38 . 118.92(19) yes
C36 . C37 C40 . 120.12(19) yes
N38 . C37 C40 . 120.89(19) yes
Mn2 . N38 C37 . 127.19(15) yes
Mn2 . N38 O39 . 114.75(11) yes
C37 . N38 O39 . 118.05(17) yes
N38 . O39 Mn1 2_567 110.56(10) yes
N38 . O39 Mn1 . 113.51(11) yes
Mn1 2_567 O39 Mn1 . 94.44(5) yes
C37 . C40 C41 . 109.90(19) yes
C37 . C40 H401 . 110.3 no
C41 . C40 H401 . 110.6 no
C37 . C40 H402 . 109.5 no
C41 . C40 H402 . 109.1 no
H401 . C40 H402 . 107.4 no
C40 . C41 H411 . 109.8 no
C40 . C41 H412 . 111.7 no
H411 . C41 H412 . 108.6 no
C40 . C41 H413 . 111.2 no
H411 . C41 H413 . 108.9 no
H412 . C41 H413 . 106.4 no
Mn1 . O42 C43 . 142.67(15) yes
O42 . C43 O44 . 124.7(2) yes
O42 . C43 C45 . 117.9(2) yes
O44 . C43 C45 . 117.4(2) yes
C43 . C45 C46 . 109.32(19) yes
C43 . C45 C50 . 112.41(19) yes
C46 . C45 C50 . 109.6(2) yes
C43 . C45 C51 . 108.3(2) yes
C46 . C45 C51 . 108.5(2) yes
C50 . C45 C51 . 108.5(2) yes
C45 . C46 C47 . 109.7(2) yes
C45 . C46 H461 . 109.1 no
C47 . C46 H461 . 110.2 no
C45 . C46 H462 . 108.5 no
C47 . C46 H462 . 108.8 no
H461 . C46 H462 . 110.6 no
C46 . C47 C48 . 109.2(3) yes
C46 . C47 C53 . 109.2(3) yes
C48 . C47 C53 . 110.0(3) yes
C46 . C47 H471 . 108.6 no
C48 . C47 H471 . 107.9 no
C53 . C47 H471 . 111.9 no
C47 . C48 C49 . 109.1(3) yes
C47 . C48 H481 . 107.0 no
C49 . C48 H481 . 109.4 no
C47 . C48 H482 . 109.0 no
C49 . C48 H482 . 111.4 no
H481 . C48 H482 . 110.7 no
C48 . C49 C50 . 109.1(2) yes
C48 . C49 C54 . 110.6(3) yes
C50 . C49 C54 . 109.4(2) yes
C48 . C49 H491 . 108.6 no
C50 . C49 H491 . 110.3 no
C54 . C49 H491 . 108.8 no
C49 . C50 C45 . 110.3(2) yes
C49 . C50 H501 . 109.2 no
C45 . C50 H501 . 111.5 no
C49 . C50 H502 . 108.8 no
C45 . C50 H502 . 109.4 no
H501 . C50 H502 . 107.6 no
C45 . C51 C52 . 109.9(2) yes
C45 . C51 H511 . 109.6 no
C52 . C51 H511 . 111.1 no
C45 . C51 H512 . 109.1 no
C52 . C51 H512 . 108.0 no
H511 . C51 H512 . 109.1 no
C51 . C52 C53 . 109.0(3) yes
C51 . C52 C54 . 109.4(2) yes
C53 . C52 C54 . 109.7(3) yes
C51 . C52 H521 . 108.8 no
C53 . C52 H521 . 109.6 no
C54 . C52 H521 . 110.4 no
C52 . C53 C47 . 109.9(3) yes
C52 . C53 H531 . 111.5 no
C47 . C53 H531 . 107.8 no
C52 . C53 H532 . 109.9 no
C47 . C53 H532 . 109.7 no
H531 . C53 H532 . 107.9 no
C52 . C54 C49 . 109.2(2) yes
C52 . C54 H541 . 109.6 no
C49 . C54 H541 . 110.5 no
C52 . C54 H542 . 109.5 no
C49 . C54 H542 . 106.6 no
H541 . C54 H542 . 111.3 no
Mn3 . O55 C56 . 121.19(16) yes
Mn3 . O55 H551 . 111.5 no
C56 . O55 H551 . 111.7 no
O55 . C56 C57 . 112.7(3) yes
O55 . C56 H561 . 113.5 no
C57 . C56 H561 . 106.1 no
O55 . C56 H562 . 107.6 no
C57 . C56 H562 . 110.0 no
H561 . C56 H562 . 106.7 no
C56 . C57 H571 . 106.8 no
C56 . C57 H572 . 107.9 no
H571 . C57 H572 . 111.5 no
C56 . C57 H573 . 106.3 no
H571 . C57 H573 . 113.7 no
H572 . C57 H573 . 110.4 no
Mn2 . O58 C59 . 137.33(17) yes
Mn2 . O58 H581 . 112.0 no
C59 . O58 H581 . 109.0 no
O58 . C59 C60 . 110.8(4) yes
O58 . C59 C61 . 109.7(3) yes
C60 . C59 C61 . 98.6(5) yes
O58 . C59 H591 . 110.1 no
C60 . C59 H591 . 111.8 no
C61 . C59 H591 . 115.3 no
C59 . C60 H601 . 110.0 no
C59 . C60 H602 . 110.3 no
H601 . C60 H602 . 108.9 no
C59 . C60 H603 . 109.6 no
H601 . C60 H603 . 108.4 no
H602 . C60 H603 . 109.6 no
C59 . C61 H611 . 108.3 no
C59 . C61 H612 . 109.0 no
H611 . C61 H612 . 110.4 no
C59 . C61 H613 . 108.1 no
H611 . C61 H613 . 110.4 no
H612 . C61 H613 . 110.6 no
Mn3 . O62 C63 . 126.8(3) yes
Mn3 . O62 H58 . 111.0 no
C63 . O62 H58 . 111.2 no
O62 . C63 C64 . 147.3(9) yes
O62 . C63 C65 . 138.3(7) yes
C64 . C63 C65 . 73.7(7) yes
O62 . C63 C66 . 118.6(6) yes
C64 . C63 C66 . 63.5(8) yes
C65 . C63 C66 . 62.7(6) yes
C63 . C64 C65 . 61.3(7) yes
C63 . C64 C66 . 67.8(9) yes
C65 . C64 C66 . 60.2(8) yes
C63 . C64 H641 . 141.9 no
C65 . C64 H641 . 142.1 no
C66 . C64 H641 . 143.9 no
C64 . C65 C63 . 45.1(5) yes
C64 . C65 C66 . 53.6(8) yes
C63 . C65 C66 . 58.4(6) yes
C64 . C65 H651 . 150.0 no
C63 . C65 H651 . 147.1 no
C66 . C65 H651 . 149.8 no
C65 . C66 C63 . 58.9(6) yes
C65 . C66 C64 . 66.2(8) yes
C63 . C66 C64 . 48.7(6) yes
C65 . C66 H661 . 145.0 no
C63 . C66 H661 . 142.2 no
C64 . C66 H661 . 147.3 no

loop_
_geom_bond_atom_site_label_1
_geom_bond_atom_site_label_2
_geom_bond_site_symmetry_2
_geom_bond_distance
_geom_bond_publ_flag
Mn1 O39 2_567 2.4125(14) yes
Mn1 Mn1 2_567 3.2207(6) yes
Mn1 Mn2 . 3.2818(4) yes
Mn1 Mn3 . 3.2621(4) yes
Mn1 O4 . 1.8806(14) yes
Mn1 O5 . 1.9269(14) yes
Mn1 N13 . 2.0072(18) yes
Mn1 O39 . 1.9552(14) yes
Mn1 O42 . 2.1057(15) yes
Mn2 O5 2_567 2.4377(15) yes
Mn2 Mn3 . 3.2481(5) yes
Mn2 O4 . 1.8893(14) yes
Mn2 O26 . 1.9144(14) yes
Mn2 O30 . 1.8634(15) yes
Mn2 N38 . 1.9906(17) yes
Mn2 O58 . 2.2252(16) yes
Mn3 O4 . 1.8859(14) yes
Mn3 O14 . 1.9310(15) yes
Mn3 O17 . 1.8696(15) yes
Mn3 N25 . 2.0171(18) yes
Mn3 O55 . 2.2139(16) yes
Mn3 O62 . 2.3358(17) yes
O5 C6 . 1.358(2) yes
C6 C7 . 1.397(3) yes
C6 C11 . 1.412(3) yes
C7 C8 . 1.379(3) yes
C7 H71 . 0.904 no
C8 C9 . 1.383(3) yes
C8 H81 . 0.933 no
C9 C10 . 1.369(3) yes
C9 H91 . 0.932 no
C10 C11 . 1.406(3) yes
C10 H101 . 0.910 no
C11 C12 . 1.470(3) yes
C12 N13 . 1.299(3) yes
C12 C15 . 1.512(3) yes
N13 O14 . 1.369(2) yes
C15 C16 . 1.498(4) yes
C15 H151 . 1.007 no
C15 H152 . 0.957 no
C16 H161 . 0.999 no
C16 H162 . 1.000 no
C16 H163 . 1.020 no
O17 C18 . 1.327(3) yes
C18 C19 . 1.406(3) yes
C18 C23 . 1.410(3) yes
C19 C20 . 1.368(4) yes
C19 H191 . 0.911 no
C20 C21 . 1.374(4) yes
C20 H201 . 0.930 no
C21 C22 . 1.385(4) yes
C21 H211 . 0.929 no
C22 C23 . 1.394(3) yes
C22 H221 . 0.932 no
C23 C24 . 1.472(3) yes
C24 N25 . 1.296(3) yes
C24 C27 . 1.523(3) yes
N25 O26 . 1.379(2) yes
C27 C28 . 1.224(11) yes
C27 C29 . 1.475(5) yes
C28 H281 . 0.945 no
C28 H282 . 0.946 no
C28 H283 . 0.946 no
C29 H291 . 0.934 no
C29 H292 . 0.942 no
C29 H293 . 0.944 no
O30 C31 . 1.336(2) yes
C31 C32 . 1.401(3) yes
C31 C36 . 1.418(3) yes
C32 C33 . 1.376(3) yes
C32 H321 . 0.913 no
C33 C34 . 1.390(3) yes
C33 H331 . 0.935 no
C34 C35 . 1.379(3) yes
C34 H341 . 0.926 no
C35 C36 . 1.411(3) yes
C35 H351 . 0.936 no
C36 C37 . 1.465(3) yes
C37 N38 . 1.296(3) yes
C37 C40 . 1.497(3) yes
N38 O39 . 1.397(2) yes
C40 C41 . 1.522(3) yes
C40 H401 . 0.939 no
C40 H402 . 0.961 no
C41 H411 . 0.944 no
C41 H412 . 0.954 no
C41 H413 . 0.967 no
O42 C43 . 1.261(3) yes
C43 O44 . 1.262(3) yes
C43 C45 . 1.527(3) yes
C45 C46 . 1.538(3) yes
C45 C50 . 1.526(3) yes
C45 C51 . 1.543(3) yes
C46 C47 . 1.538(4) yes
C46 H461 . 0.965 no
C46 H462 . 0.953 no
C47 C48 . 1.536(5) yes
C47 C53 . 1.518(6) yes
C47 H471 . 0.983 no
C48 C49 . 1.529(4) yes
C48 H481 . 0.975 no
C48 H482 . 0.993 no
C49 C50 . 1.529(3) yes
C49 C54 . 1.521(4) yes
C49 H491 . 0.963 no
C50 H501 . 0.978 no
C50 H502 . 0.969 no
C51 C52 . 1.532(4) yes
C51 H511 . 0.978 no
C51 H512 . 0.970 no
C52 C53 . 1.536(6) yes
C52 C54 . 1.532(4) yes
C52 H521 . 0.977 no
C53 H531 . 0.970 no
C53 H532 . 0.970 no
C54 H541 . 0.976 no
C54 H542 . 0.984 no
O55 C56 . 1.436(3) yes
O55 H551 . 0.796 no
C56 C57 . 1.465(4) yes
C56 H561 . 1.032 no
C56 H562 . 0.980 no
C57 H571 . 1.004 no
C57 H572 . 0.992 no
C57 H573 . 0.996 no
O58 C59 . 1.430(3) yes
O58 H581 . 0.801 no
C59 C60 . 1.464(8) yes
C59 C61 . 1.564(7) yes
C59 H591 . 0.986 no
C60 H601 . 0.960 no
C60 H602 . 0.949 no
C60 H603 . 0.937 no
C61 H611 . 0.960 no
C61 H612 . 0.963 no
C61 H613 . 0.941 no
O62 C63 . 1.421(4) yes
O62 H58 . 0.838 no
C63 C64 . 1.025(11) yes
C63 C65 . 1.269(9) yes
C63 C66 . 1.264(9) yes
C64 C65 . 1.390(13) yes
C64 C66 . 1.222(15) yes
C64 H641 . 0.964 no
C65 C66 . 1.318(13) yes
C65 H651 . 0.963 no
C66 H661 . 0.962 no
